data_4350412
loop_
_publ_author_name
'Mandal, Debashree'
'Wu, A-Qing'
'Guo, Guo-Cong'
'Ray, Debashis'

_publ_section_title
;
 Copper complex of an iminodioxabicyclo[3.3.1]nonane pendant ligand: the
 first example of iminodioxocin bridgehead nitrogen coordination.
;
_journal_issue 22
_journal_name_full 'Inorganic chemistry'
_journal_page_first 8826
_journal_page_last 8828
_journal_paper_doi 10.1021/ic060833b
_journal_volume 45
_journal_year 2006
_chemical_formula_sum 'C39 H33 Cl Cu N4 O7'
_chemical_formula_weight 770.341
_space_group_IT_number 14
_space_group_name_Hall '-P 2yn'
_space_group_name_H-M_alt 'P 1 21/n 1'
_symmetry_cell_setting monoclinic
_symmetry_space_group_name_H-M 'P 1 21/n 1'
_atom_sites_solution_hydrogens geom
_atom_sites_solution_primary direct
_atom_sites_solution_secondary difmap
_audit_creation_method SHELXL-97
_cell_angle_alpha 90.00
_cell_angle_beta 107.049(10)
_cell_angle_gamma 90.00
_cell_formula_units_Z 4
_cell_length_a 10.06520(10)
_cell_length_b 24.947(3)
_cell_length_c 14.107(3)
_cell_measurement_temperature 293(2)
_cell_measurement_theta_max 25.00
_cell_measurement_theta_min 3.02
_cell_volume 3386.6(8)
_computing_cell_refinement 'CrystalClear (Rigaku Corp., 2002)'
_computing_data_collection 'CrystalClear (Rigaku Corp., 2002)'
_computing_data_reduction 'CrystalClear (Rigaku Corp., 2002)'
_computing_structure_refinement 'SHELXL-97 (Sheldrick, 1997)'
_computing_structure_solution 'Siemens SHELXTL^TM^ 5''
_diffrn_ambient_temperature 293(2)
_diffrn_measured_fraction_theta_full 0.994
_diffrn_measured_fraction_theta_max 0.994
_diffrn_measurement_device_type 'Rigaku Mercury CCD'
_diffrn_measurement_method '\w scans'
_diffrn_radiation_monochromator graphite
_diffrn_radiation_source 'rotating-anode generato'
_diffrn_radiation_type MoK\a
_diffrn_radiation_wavelength 0.71073
_diffrn_reflns_av_R_equivalents 0.0642
_diffrn_reflns_av_sigmaI/netI 0.1045
_diffrn_reflns_limit_h_max 11
_diffrn_reflns_limit_h_min -11
_diffrn_reflns_limit_k_max 29
_diffrn_reflns_limit_k_min -29
_diffrn_reflns_limit_l_max 16
_diffrn_reflns_limit_l_min -13
_diffrn_reflns_number 22040
_diffrn_reflns_theta_full 25.00
_diffrn_reflns_theta_max 25.00
_diffrn_reflns_theta_min 3.02
_exptl_absorpt_coefficient_mu 0.780
_exptl_absorpt_correction_T_max 1.0000
_exptl_absorpt_correction_T_min 0.6992
_exptl_absorpt_correction_type multi-scan
_exptl_absorpt_process_details '(CrystalClear, Rigaku 2002)'
_exptl_crystal_colour blue
_exptl_crystal_density_diffrn 1.508
_exptl_crystal_density_method 'not measured'
_exptl_crystal_description prism
_exptl_crystal_F_000 1584
_exptl_crystal_size_max 0.40
_exptl_crystal_size_mid 0.30
_exptl_crystal_size_min 0.25
_refine_diff_density_max 0.381
_refine_diff_density_min -0.357
_refine_diff_density_rms 0.058
_refine_ls_extinction_method none
_refine_ls_goodness_of_fit_ref 0.994
_refine_ls_hydrogen_treatment mixed
_refine_ls_matrix_type full
_refine_ls_number_parameters 469
_refine_ls_number_reflns 5921
_refine_ls_number_restraints 0
_refine_ls_restrained_S_all 0.994
_refine_ls_R_factor_all 0.1241
_refine_ls_R_factor_gt 0.0595
_refine_ls_shift/su_max 0.006
_refine_ls_shift/su_mean 0.001
_refine_ls_structure_factor_coef Fsqd
_refine_ls_weighting_details 'calc w=1/[\s^2^(Fo^2^)+(0.0353P)^2^+0.0000P] where P=(Fo^2^+2Fc^2^)/3'
_refine_ls_weighting_scheme calc
_refine_ls_wR_factor_gt 0.1021
_refine_ls_wR_factor_ref 0.1295
_reflns_number_gt 3264
_reflns_number_total 5921
_reflns_threshold_expression >2sigma(I)
_cod_data_source_file ic060833brom20060515_015135.cif
_cod_data_source_block 1
_cod_depositor_comments
;
The following automatic conversions were performed:

data item '_exptl_absorpt_correction_type' value 'Multi-scan' was
changed to 'multi-scan' in accordance with the
/home/saulius/struct/COD-crude-data/automatic-downloads/DataCite-retrospective/ACS/depositions/lib/dictionaries/cif_core.dic
dictionary named 'cif_core.dic' version 2.4.2 last updated on
2011-04-26.

data item '_symmetry_cell_setting' value 'Monoclinic' was changed to
'monoclinic' in accordance with the
/home/saulius/struct/COD-crude-data/automatic-downloads/DataCite-retrospective/ACS/depositions/lib/dictionaries/cif_core.dic
dictionary named 'cif_core.dic' version 2.4.2 last updated on
2011-04-26.

Automatic conversion script
Id: cif_fix_values 6909 2019-04-08 15:41:33Z antanas 
;
_cod_original_cell_volume 3386.4(8)
_cod_original_sg_symbol_H-M P2(1)/n
_cod_database_code 4350412

loop_
_symmetry_equiv_pos_as_xyz
'x, y, z'
'-x+1/2, y+1/2, -z+1/2'
'-x, -y, -z'
'x-1/2, -y-1/2, z-1/2'

loop_
_atom_site_label
_atom_site_type_symbol
_atom_site_fract_x
_atom_site_fract_y
_atom_site_fract_z
_atom_site_U_iso_or_equiv
_atom_site_adp_type
_atom_site_occupancy
_atom_site_symmetry_multiplicity
_atom_site_calc_flag
_atom_site_refinement_flags
Cu1 Cu 0.59364(2) 0.278761(9) 0.530908(18) 0.04682(7) Uani 1 1 d .
Cl1 Cl 0.09444(6) 0.20533(2) 0.39840(4) 0.0713(2) Uani 1 1 d .
O1 O 0.64820(11) 0.28609(4) 0.41359(9) 0.0489(4) Uani 1 1 d .
O7 O 0.05355(15) 0.16297(7) 0.32674(13) 0.1066(7) Uani 1 1 d .
N4 N 0.84311(13) 0.30668(5) 0.63095(11) 0.0408(5) Uani 1 1 d .
O6 O 0.20943(17) 0.23103(7) 0.37738(13) 0.1145(7) Uani 1 1 d .
O5 O -0.02008(18) 0.24020(8) 0.38502(16) 0.1516(9) Uani 1 1 d .
O4 O 0.13342(17) 0.18515(8) 0.49466(12) 0.1222(8) Uani 1 1 d .
N1 N 0.46433(13) 0.33785(6) 0.49666(11) 0.0470(5) Uani 1 1 d .
N2 N 0.50203(13) 0.26387(6) 0.63881(12) 0.0500(5) Uani 1 1 d .
N3 N 0.68820(14) 0.20637(5) 0.57035(12) 0.0485(5) Uani 1 1 d .
C39 C 0.76454(16) 0.40900(7) 0.58343(13) 0.0403(6) Uani 1 1 d .
O3 O 1.06879(11) 0.34074(5) 0.63471(9) 0.0502(4) Uani 1 1 d .
O2 O 0.73254(11) 0.38446(5) 0.66301(9) 0.0466(4) Uani 1 1 d .
C28 C 1.08251(17) 0.36165(7) 0.72648(14) 0.0459(6) Uani 1 1 d .
C4 C 0.58318(18) 0.41162(7) 0.21037(14) 0.0504(7) Uani 1 1 d .
C2 C 0.69328(17) 0.32749(8) 0.27815(14) 0.0536(7) Uani 1 1 d .
H34A H 0.7552 0.3000 0.2769 0.064 Uiso 1 1 calc R
C24 C 1.1520(2) 0.43137(7) 1.00862(15) 0.0645(8) Uani 1 1 d .
H21A H 1.2411 0.4422 1.0442 0.077 Uiso 1 1 calc R
C30 C 0.85818(16) 0.38812(7) 0.54087(13) 0.0390(6) Uani 1 1 d .
C31 C 0.89271(17) 0.41720(7) 0.46431(14) 0.0427(6) Uani 1 1 d .
C9 C 0.50330(17) 0.41086(7) 0.27797(14) 0.0445(6) Uani 1 1 d .
C32 C 0.99082(17) 0.39905(8) 0.41658(14) 0.0553(7) Uani 1 1 d .
H12A H 1.0354 0.3663 0.4345 0.066 Uiso 1 1 calc R
C1 C 0.62021(16) 0.32575(7) 0.35063(13) 0.0412(6) Uani 1 1 d .
C19 C 0.97119(16) 0.36683(7) 0.76500(13) 0.0399(6) Uani 1 1 d .
C20 C 0.99385(17) 0.39046(7) 0.86089(14) 0.0440(6) Uani 1 1 d .
C38 C 0.69190(19) 0.45709(7) 0.55080(15) 0.0535(7) Uani 1 1 d .
H6A H 0.6249 0.4694 0.5790 0.064 Uiso 1 1 calc R
C11 C 0.44767(17) 0.36935(7) 0.42147(13) 0.0468(6) Uani 1 1 d .
H31A H 0.3801 0.3958 0.4132 0.056 Uiso 1 1 calc R
C18 C 0.83216(16) 0.34348(7) 0.70913(14) 0.0457(6) Uani 1 1 d .
H3A H 0.7959 0.3235 0.7560 0.055 Uiso 1 1 calc R
C21 C 0.88514(19) 0.39906(7) 0.90338(14) 0.0550(7) Uani 1 1 d .
H24A H 0.7953 0.3885 0.8690 0.066 Uiso 1 1 calc R
C29 C 0.92294(16) 0.33390(7) 0.57488(14) 0.0431(6) Uani 1 1 d .
H15A H 0.9205 0.3123 0.5164 0.052 Uiso 1 1 calc R
C3 C 0.67606(18) 0.36743(8) 0.21146(14) 0.0549(7) Uani 1 1 d .
H35A H 0.7252 0.3665 0.1650 0.066 Uiso 1 1 calc R
C37 C 0.72196(19) 0.48483(7) 0.47761(15) 0.0590(8) Uani 1 1 d .
H7A H 0.6750 0.5167 0.4559 0.071 Uiso 1 1 calc R
C12 C 0.38464(17) 0.34488(8) 0.56700(14) 0.0562(7) Uani 1 1 d .
H30A H 0.2951 0.3608 0.5342 0.067 Uiso 1 1 calc R
H30B H 0.4340 0.3684 0.6205 0.067 Uiso 1 1 calc R
C8 C 0.4128(2) 0.45451(7) 0.27366(15) 0.0585(7) Uani 1 1 d .
H38A H 0.3555 0.4547 0.3147 0.070 Uiso 1 1 calc R
C33 C 1.0200(2) 0.42960(9) 0.34406(15) 0.0707(8) Uani 1 1 d .
H11A H 1.0845 0.4173 0.3136 0.085 Uiso 1 1 calc R
C10 C 0.52286(17) 0.36773(7) 0.34940(13) 0.0412(6) Uani 1 1 d .
C34 C 0.9546(2) 0.47884(9) 0.31542(17) 0.0792(9) Uani 1 1 d .
H10A H 0.9770 0.4994 0.2673 0.095 Uiso 1 1 calc R
C13 C 0.36490(18) 0.28995(8) 0.60777(16) 0.0639(8) Uani 1 1 d .
H29A H 0.3283 0.2936 0.6638 0.077 Uiso 1 1 calc R
H29B H 0.3002 0.2688 0.5571 0.077 Uiso 1 1 calc R
C22 C 0.9101(2) 0.42280(8) 0.99493(15) 0.0648(8) Uani 1 1 d .
H23A H 0.8372 0.4278 1.0221 0.078 Uiso 1 1 calc R
C36 C 0.82269(19) 0.46688(7) 0.43295(15) 0.0531(7) Uani 1 1 d .
C17 C 0.90283(18) 0.25357(7) 0.66838(16) 0.0580(8) Uani 1 1 d .
H2A H 0.8832 0.2456 0.7302 0.070 Uiso 1 1 calc R
H2B H 1.0029 0.2545 0.6812 0.070 Uiso 1 1 calc R
C16 C 0.84187(18) 0.21026(7) 0.59346(15) 0.0564(7) Uani 1 1 d .
H1A H 0.8655 0.2176 0.5328 0.068 Uiso 1 1 calc R
H1B H 0.8830 0.1761 0.6190 0.068 Uiso 1 1 calc R
C27 C 1.21890(18) 0.37612(7) 0.78289(15) 0.0577(7) Uani 1 1 d .
H18A H 1.2931 0.3707 0.7573 0.069 Uiso 1 1 calc R
C25 C 1.13022(18) 0.40684(7) 0.91521(15) 0.0531(7) Uani 1 1 d .
C15 C 0.64489(19) 0.18560(8) 0.65627(16) 0.0636(8) Uani 1 1 d .
H27A H 0.7097 0.1979 0.7178 0.076 Uiso 1 1 calc R
H27B H 0.6464 0.1467 0.6561 0.076 Uiso 1 1 calc R
C26 C 1.24114(19) 0.39793(7) 0.87460(15) 0.0595(8) Uani 1 1 d .
H19A H 1.3310 0.4072 0.9113 0.071 Uiso 1 1 calc R
C23 C 1.0445(2) 0.43952(8) 1.04767(16) 0.0725(9) Uani 1 1 d .
H22A H 1.0604 0.4561 1.1090 0.087 Uiso 1 1 calc R
C14 C 0.4996(2) 0.20511(7) 0.64974(17) 0.0677(8) Uani 1 1 d .
H28A H 0.4319 0.1892 0.5931 0.081 Uiso 1 1 calc R
H28B H 0.4755 0.1956 0.7093 0.081 Uiso 1 1 calc R
C35 C 0.8578(2) 0.49659(8) 0.35817(17) 0.0729(9) Uani 1 1 d .
H9A H 0.8135 0.5291 0.3377 0.087 Uiso 1 1 calc R
C6 C 0.4878(2) 0.49732(9) 0.14438(17) 0.0720(8) Uani 1 1 d .
H40A H 0.4835 0.5262 0.1019 0.086 Uiso 1 1 calc R
C7 C 0.4075(2) 0.49685(8) 0.21011(16) 0.0693(9) Uani 1 1 d .
H39A H 0.3493 0.5257 0.2109 0.083 Uiso 1 1 calc R
C5 C 0.5725(2) 0.45480(8) 0.14347(16) 0.0672(8) Uani 1 1 d .
H41B H 0.6238 0.4542 0.0984 0.081 Uiso 1 1 calc R

loop_
_atom_site_aniso_label
_atom_site_aniso_U_11
_atom_site_aniso_U_22
_atom_site_aniso_U_33
_atom_site_aniso_U_23
_atom_site_aniso_U_13
_atom_site_aniso_U_12
Cu1 0.05032(12) 0.04709(12) 0.04595(13) -0.00128(12) 0.01864(11) 0.00421(11)
Cl1 0.0716(3) 0.0949(4) 0.0478(3) 0.0022(3) 0.0184(3) 0.0135(3)
O1 0.0567(7) 0.0536(7) 0.0412(7) -0.0008(6) 0.0219(6) 0.0121(6)
O7 0.0800(10) 0.1272(13) 0.1029(14) -0.0455(11) 0.0117(10) -0.0064(10)
N4 0.0414(7) 0.0397(8) 0.0405(9) -0.0003(7) 0.0109(7) 0.0003(7)
O6 0.1410(11) 0.1267(14) 0.1007(12) -0.0238(11) 0.0742(9) -0.0503(11)
O5 0.1543(13) 0.1723(16) 0.1462(18) 0.0265(14) 0.0724(12) 0.0961(12)
O4 0.1190(13) 0.1841(17) 0.0557(11) 0.0390(12) 0.0133(10) -0.0109(13)
N1 0.0408(8) 0.0599(9) 0.0395(9) -0.0028(8) 0.0106(7) 0.0069(7)
N2 0.0389(7) 0.0525(9) 0.0658(10) 0.0062(8) 0.0267(7) -0.0001(7)
N3 0.0549(8) 0.0374(8) 0.0560(10) 0.0057(8) 0.0207(8) -0.0013(7)
C39 0.0393(9) 0.0388(10) 0.0384(11) -0.0024(9) 0.0044(9) 0.0025(8)
O3 0.0367(6) 0.0602(8) 0.0540(8) 0.0028(7) 0.0139(6) 0.0053(6)
O2 0.0413(6) 0.0578(7) 0.0392(7) -0.0028(6) 0.0093(6) 0.0071(6)
C28 0.0423(10) 0.0472(10) 0.0438(12) 0.0077(10) 0.0059(9) -0.0007(9)
C4 0.0468(10) 0.0599(12) 0.0395(12) -0.0006(10) 0.0051(9) -0.0111(9)
C2 0.0471(10) 0.0661(12) 0.0545(12) -0.0111(11) 0.0256(9) -0.0022(10)
C24 0.0732(13) 0.0556(12) 0.0536(14) -0.0004(11) 0.0011(12) -0.0151(11)
C30 0.0376(9) 0.0387(9) 0.0392(11) -0.0017(9) 0.0087(8) 0.0010(8)
C31 0.0412(9) 0.0457(10) 0.0365(11) -0.0049(9) 0.0040(9) -0.0106(9)
C9 0.0455(10) 0.0464(10) 0.0349(11) -0.0077(9) 0.0014(9) -0.0046(9)
C32 0.0513(10) 0.0660(13) 0.0509(13) -0.0006(11) 0.0184(10) -0.0117(10)
C1 0.0358(9) 0.0469(10) 0.0379(11) -0.0129(9) 0.0061(8) -0.0055(8)
C19 0.0393(9) 0.0409(10) 0.0375(11) 0.0072(9) 0.0081(8) -0.0064(8)
C20 0.0456(10) 0.0427(10) 0.0423(11) 0.0089(9) 0.0108(9) -0.0015(9)
C38 0.0553(11) 0.0429(11) 0.0536(13) -0.0137(10) 0.0023(11) 0.0039(9)
C11 0.0429(10) 0.0510(11) 0.0431(12) -0.0055(10) 0.0075(9) 0.0090(9)
C18 0.0403(9) 0.0506(11) 0.0465(12) 0.0058(10) 0.0131(9) 0.0027(9)
C21 0.0629(11) 0.0553(12) 0.0458(12) 0.0010(10) 0.0143(10) -0.0002(10)
C29 0.0395(9) 0.0522(11) 0.0368(11) 0.0003(9) 0.0102(8) 0.0030(9)
C3 0.0488(10) 0.0795(14) 0.0396(11) -0.0058(11) 0.0180(9) -0.0065(10)
C37 0.0666(12) 0.0385(11) 0.0590(15) 0.0014(10) -0.0019(12) 0.0103(10)
C12 0.0486(10) 0.0698(13) 0.0552(13) -0.0025(11) 0.0229(9) 0.0126(10)
C8 0.0757(13) 0.0538(12) 0.0427(13) -0.0009(10) 0.0123(11) 0.0059(11)
C33 0.0645(12) 0.1020(16) 0.0467(13) -0.0032(13) 0.0180(11) -0.0321(12)
C10 0.0418(9) 0.0480(10) 0.0316(10) -0.0098(9) 0.0075(8) 0.0002(9)
C34 0.0930(15) 0.0787(14) 0.0573(15) 0.0223(12) 0.0087(13) -0.0336(12)
C13 0.0553(11) 0.0758(14) 0.0673(14) -0.0047(12) 0.0286(10) -0.0097(11)
C22 0.0789(13) 0.0648(13) 0.0542(14) 0.0065(11) 0.0252(11) 0.0110(11)
C36 0.0595(11) 0.0456(11) 0.0412(12) 0.0013(10) -0.0057(11) -0.0137(10)
C17 0.0527(11) 0.0434(11) 0.0708(15) 0.0140(11) 0.0069(11) 0.0038(9)
C16 0.0598(11) 0.0421(11) 0.0739(14) 0.0092(10) 0.0296(10) 0.0165(9)
C27 0.0389(10) 0.0655(13) 0.0647(14) 0.0086(12) 0.0088(10) -0.0036(10)
C25 0.0565(11) 0.0439(11) 0.0523(13) 0.0066(10) 0.0059(10) -0.0120(9)
C15 0.0696(12) 0.0468(11) 0.0747(16) 0.0013(11) 0.0217(12) -0.0062(10)
C26 0.0446(11) 0.0581(12) 0.0636(15) 0.0099(11) -0.0034(11) -0.0111(10)
C23 0.1044(16) 0.0617(13) 0.0407(13) -0.0122(11) 0.0046(13) 0.0026(13)
C14 0.0742(13) 0.0542(13) 0.0812(16) 0.0044(12) 0.0331(12) -0.0100(11)
C35 0.0890(15) 0.0563(12) 0.0617(16) 0.0040(12) 0.0039(14) -0.0191(12)
C6 0.0701(13) 0.0742(14) 0.0596(15) 0.0236(12) 0.0003(12) -0.0091(12)
C7 0.0780(14) 0.0573(13) 0.0600(15) -0.0033(12) 0.0005(13) 0.0049(12)
C5 0.0568(11) 0.0911(16) 0.0502(14) 0.0144(12) 0.0100(11) -0.0165(12)

loop_
_atom_type_symbol
_atom_type_description
_atom_type_scat_dispersion_real
_atom_type_scat_dispersion_imag
_atom_type_scat_source
C C 0.0033 0.0016 'International Tables Vol C Tables 4.2.6.8 and 6.1.1.4'
H H 0.0000 0.0000 'International Tables Vol C Tables 4.2.6.8 and 6.1.1.4'
N N 0.0061 0.0033 'International Tables Vol C Tables 4.2.6.8 and 6.1.1.4'
O O 0.0106 0.0060 'International Tables Vol C Tables 4.2.6.8 and 6.1.1.4'
Cl Cl 0.1484 0.1585 'International Tables Vol C Tables 4.2.6.8 and 6.1.1.4'
Cu Cu 0.3201 1.2651 'International Tables Vol C Tables 4.2.6.8 and 6.1.1.4'

loop_
_geom_angle_atom_site_label_1
_geom_angle_atom_site_label_2
_geom_angle_atom_site_label_3
_geom_angle
O1 Cu1 N1 93.12(6)
O1 Cu1 N2 168.85(5)
N1 Cu1 N2 84.63(6)
O1 Cu1 N3 95.27(6)
N1 Cu1 N3 165.80(6)
N2 Cu1 N3 84.94(6)
O4 Cl1 O5 109.80(13)
O4 Cl1 O6 110.55(10)
O5 Cl1 O6 112.04(12)
O4 Cl1 O7 111.15(12)
O5 Cl1 O7 107.75(10)
O6 Cl1 O7 105.46(11)
C1 O1 Cu1 127.35(12)
C29 N4 C18 107.06(13)
C29 N4 C17 112.32(14)
C18 N4 C17 113.79(14)
C11 N1 C12 121.42(15)
C11 N1 Cu1 125.85(14)
C12 N1 Cu1 112.72(11)
C13 N2 C14 115.32(14)
C13 N2 Cu1 106.76(12)
C14 N2 Cu1 106.56(13)
C16 N3 C15 112.11(14)
C16 N3 Cu1 111.95(10)
C15 N3 Cu1 107.69(11)
C30 C39 O2 122.66(15)
C30 C39 C38 122.78(18)
O2 C39 C38 114.56(17)
C28 O3 C29 113.23(14)
C39 O2 C18 112.24(13)
O3 C28 C19 122.58(14)
O3 C28 C27 116.23(17)
C19 C28 C27 121.14(18)
C5 C4 C9 120.80(18)
C5 C4 C3 120.7(2)
C9 C4 C3 118.46(17)
C3 C2 C1 122.45(18)
C3 C2 H34A 118.8
C1 C2 H34A 118.8
C23 C24 C25 121.10(18)
C23 C24 H21A 119.4
C25 C24 H21A 119.4
C39 C30 C31 119.57(15)
C39 C30 C29 119.38(17)
C31 C30 C29 121.04(16)
C32 C31 C30 123.62(16)
C32 C31 C36 118.49(18)
C30 C31 C36 117.88(18)
C8 C9 C4 116.59(17)
C8 C9 C10 123.96(19)
C4 C9 C10 119.38(16)
C33 C32 C31 120.35(18)
C33 C32 H12A 119.8
C31 C32 H12A 119.8
O1 C1 C2 117.27(16)
O1 C1 C10 125.03(18)
C2 C1 C10 117.70(16)
C28 C19 C20 119.04(15)
C28 C19 C18 119.47(16)
C20 C19 C18 121.30(17)
C21 C20 C25 118.31(17)
C21 C20 C19 122.42(15)
C25 C20 C19 119.26(18)
C37 C38 C39 118.37(19)
C37 C38 H6A 120.8
C39 C38 H6A 120.8
N1 C11 C10 126.63(16)
N1 C11 H31A 116.7
C10 C11 H31A 116.7
O2 C18 N4 107.45(13)
O2 C18 C19 112.15(13)
N4 C18 C19 111.89(15)
O2 C18 H3A 108.4
N4 C18 H3A 108.4
C19 C18 H3A 108.4
C22 C21 C20 120.94(17)
C22 C21 H24A 119.5
C20 C21 H24A 119.5
N4 C29 O3 111.11(13)
N4 C29 C30 109.54(14)
O3 C29 C30 109.97(13)
N4 C29 H15A 108.7
O3 C29 H15A 108.7
C30 C29 H15A 108.7
C2 C3 C4 121.6(2)
C2 C3 H35A 119.2
C4 C3 H35A 119.2
C38 C37 C36 121.98(17)
C38 C37 H7A 119.0
C36 C37 H7A 119.0
N1 C12 C13 107.93(16)
N1 C12 H30A 110.1
C13 C12 H30A 110.1
N1 C12 H30B 110.1
C13 C12 H30B 110.1
H30A C12 H30B 108.4
C7 C8 C9 121.5(2)
C7 C8 H38A 119.2
C9 C8 H38A 119.2
C32 C33 C34 121.1(2)
C32 C33 H11A 119.4
C34 C33 H11A 119.4
C1 C10 C11 120.90(16)
C1 C10 C9 120.35(18)
C11 C10 C9 118.69(16)
C35 C34 C33 119.7(2)
C35 C34 H10A 120.1
C33 C34 H10A 120.1
N2 C13 C12 107.19(15)
N2 C13 H29A 110.3
C12 C13 H29A 110.3
N2 C13 H29B 110.3
C12 C13 H29B 110.3
H29A C13 H29B 108.5
C21 C22 C23 120.5(2)
C21 C22 H23A 119.7
C23 C22 H23A 119.7
C37 C36 C35 122.30(17)
C37 C36 C31 119.28(18)
C35 C36 C31 118.4(2)
N4 C17 C16 110.50(14)
N4 C17 H2A 109.6
C16 C17 H2A 109.6
N4 C17 H2B 109.6
C16 C17 H2B 109.6
H2A C17 H2B 108.1
N3 C16 C17 112.52(16)
N3 C16 H1A 109.1
C17 C16 H1A 109.1
N3 C16 H1B 109.1
C17 C16 H1B 109.1
H1A C16 H1B 107.8
C26 C27 C28 119.88(19)
C26 C27 H18A 120.1
C28 C27 H18A 120.1
C24 C25 C26 121.44(17)
C24 C25 C20 119.31(19)
C26 C25 C20 119.25(18)
N3 C15 C14 110.13(15)
N3 C15 H27A 109.6
C14 C15 H27A 109.6
N3 C15 H27B 109.6
C14 C15 H27B 109.6
H27A C15 H27B 108.1
C27 C26 C25 121.27(17)
C27 C26 H19A 119.4
C25 C26 H19A 119.4
C24 C23 C22 119.8(2)
C24 C23 H22A 120.1
C22 C23 H22A 120.1
N2 C14 C15 106.25(15)
N2 C14 H28A 110.5
C15 C14 H28A 110.5
N2 C14 H28B 110.5
C15 C14 H28B 110.5
H28A C14 H28B 108.7
C34 C35 C36 121.81(19)
C34 C35 H9A 119.1
C36 C35 H9A 119.1
C5 C6 C7 119.0(2)
C5 C6 H40A 120.5
C7 C6 H40A 120.5
C8 C7 C6 121.3(2)
C8 C7 H39A 119.4
C6 C7 H39A 119.4
C6 C5 C4 120.8(2)
C6 C5 H41B 119.6
C4 C5 H41B 119.6

loop_
_geom_bond_atom_site_label_1
_geom_bond_atom_site_label_2
_geom_bond_distance
Cu1 O1 1.8992(14)
Cu1 N1 1.9317(14)
Cu1 N2 2.0317(17)
Cu1 N3 2.0412(13)
Cl1 O4 1.3925(18)
Cl1 O5 1.4119(19)
Cl1 O6 1.4282(19)
Cl1 O7 1.4367(18)
O1 C1 1.304(2)
N4 C29 1.451(2)
N4 C18 1.464(2)
N4 C17 1.486(2)
N1 C11 1.291(2)
N1 C12 1.458(3)
N2 C13 1.472(2)
N2 C14 1.475(2)
N3 C16 1.487(2)
N3 C15 1.496(3)
C39 C30 1.361(3)
C39 O2 1.397(2)
C39 C38 1.410(2)
O3 C28 1.365(2)
O3 C29 1.4731(18)
O2 C18 1.4461(19)
C28 C19 1.387(3)
C28 C27 1.417(2)
C4 C5 1.415(3)
C4 C9 1.416(3)
C4 C3 1.443(3)
C2 C3 1.346(3)
C2 C1 1.424(3)
C2 H34A 0.9300
C24 C23 1.366(3)
C24 C25 1.411(3)
C24 H21A 0.9300
C30 C31 1.426(3)
C30 C29 1.517(2)
C31 C32 1.423(3)
C31 C36 1.430(2)
C9 C8 1.409(3)
C9 C10 1.447(2)
C32 C33 1.375(3)
C32 H12A 0.9300
C1 C10 1.431(2)
C19 C20 1.431(3)
C19 C18 1.507(2)
C20 C21 1.410(3)
C20 C25 1.422(2)
C38 C37 1.349(3)
C38 H6A 0.9300
C11 C10 1.435(3)
C11 H31A 0.9300
C18 H3A 0.9800
C21 C22 1.375(3)
C21 H24A 0.9300
C29 H15A 0.9800
C3 H35A 0.9300
C37 C36 1.414(3)
C37 H7A 0.9300
C12 C13 1.521(3)
C12 H30A 0.9700
C12 H30B 0.9700
C8 C7 1.376(3)
C8 H38A 0.9300
C33 C34 1.396(3)
C33 H11A 0.9300
C34 C35 1.361(3)
C34 H10A 0.9300
C13 H29A 0.9700
C13 H29B 0.9700
C22 C23 1.403(3)
C22 H23A 0.9300
C36 C35 1.416(3)
C17 C16 1.510(3)
C17 H2A 0.9700
C17 H2B 0.9700
C16 H1A 0.9700
C16 H1B 0.9700
C27 C26 1.360(3)
C27 H18A 0.9300
C25 C26 1.414(3)
C15 C14 1.518(3)
C15 H27A 0.9700
C15 H27B 0.9700
C26 H19A 0.9300
C23 H22A 0.9300
C14 H28A 0.9700
C14 H28B 0.9700
C35 H9A 0.9300
C6 C5 1.363(3)
C6 C7 1.397(3)
C6 H40A 0.9300
C7 H39A 0.9300
C5 H41B 0.9300
